data_2225501
loop_
_publ_author_name
'Muthalib, Amirah Faizah'
'Baba, Ibrahim'
'Farina, Yang'
'Ng, Seik Weng'

_publ_section_title
;
 Bis(<i>N</i>-isopropyl-<i>N</i>-methyldithiocarbamato-\k^2^<i>S</i>,<i>S</i>')diphenyltin(IV)
;
_journal_coeditor_code CI5039
_journal_issue 4
_journal_name_full 'Acta Crystallographica Section E'
_journal_page_first m354
_journal_paper_doi 10.1107/S1600536810007415
_journal_volume 66
_journal_year 2010
_chemical_formula_iupac '[Sn (C6 H5)2 (C5 H10 N S2)2]'
_chemical_formula_moiety 'C22 H30 N2 S4 Sn'
_chemical_formula_sum 'C22 H30 N2 S4 Sn'
_chemical_formula_weight 569.41
_chemical_name_systematic
;
Bis(<i>N</i>-isopropyl-<i>N</i>-methyldithiocarbamato-
\k^2^<i>S</i>,<i>S</i>')diphenyltin(IV)
;
_space_group_IT_number 60
_symmetry_cell_setting orthorhombic
_symmetry_space_group_name_Hall '-P 2n 2ab'
_symmetry_space_group_name_H-M 'P b c n'
_atom_sites_solution_hydrogens geom
_atom_sites_solution_primary direct
_atom_sites_solution_secondary difmap
_audit_creation_method SHELXL-97
_cell_angle_alpha 90.00
_cell_angle_beta 90.00
_cell_angle_gamma 90.00
_cell_formula_units_Z 4
_cell_length_a 18.8797(10)
_cell_length_b 9.2067(5)
_cell_length_c 14.5694(8)
_cell_measurement_reflns_used 6898
_cell_measurement_temperature 293(2)
_cell_measurement_theta_max 28.3
_cell_measurement_theta_min 2.4
_cell_volume 2532.4(2)
_computing_cell_refinement 'SAINT (Bruker, 2009)'
_computing_data_collection 'APEX2 (Bruker, 2009)'
_computing_data_reduction 'SAINT (Bruker, 2009)'
_computing_molecular_graphics 'X-SEED (Barbour, 2001)'
_computing_publication_material 'publCIF (Westrip, 2010)'
_computing_structure_refinement 'SHELXL97 (Sheldrick, 2008)'
_computing_structure_solution 'SHELXS97 (Sheldrick, 2008)'
_diffrn_ambient_temperature 293(2)
_diffrn_measured_fraction_theta_full 0.959
_diffrn_measured_fraction_theta_max 0.959
_diffrn_measurement_device_type 'Bruker SMART APEX diffractometer'
_diffrn_measurement_method '\w scans'
_diffrn_radiation_monochromator graphite
_diffrn_radiation_source 'fine-focus sealed tube'
_diffrn_radiation_type MoK\a
_diffrn_radiation_wavelength 0.71073
_diffrn_reflns_av_R_equivalents 0.0222
_diffrn_reflns_av_sigmaI/netI 0.0175
_diffrn_reflns_limit_h_max 22
_diffrn_reflns_limit_h_min -22
_diffrn_reflns_limit_k_max 11
_diffrn_reflns_limit_k_min -11
_diffrn_reflns_limit_l_max 18
_diffrn_reflns_limit_l_min -13
_diffrn_reflns_number 15127
_diffrn_reflns_theta_full 27.50
_diffrn_reflns_theta_max 27.50
_diffrn_reflns_theta_min 2.16
_diffrn_standards_number 0
_exptl_absorpt_coefficient_mu 1.350
_exptl_absorpt_correction_T_max 0.7740
_exptl_absorpt_correction_T_min 0.6493
_exptl_absorpt_correction_type multi-scan
_exptl_absorpt_process_details '(SADABS; Sheldrick, 1996)'
_exptl_crystal_colour colourless
_exptl_crystal_density_diffrn 1.493
_exptl_crystal_density_method 'not measured'
_exptl_crystal_description Block
_exptl_crystal_F_000 1160
_exptl_crystal_size_max 0.35
_exptl_crystal_size_mid 0.35
_exptl_crystal_size_min 0.20
_refine_diff_density_max 0.294
_refine_diff_density_min -0.296
_refine_ls_extinction_method none
_refine_ls_goodness_of_fit_ref 1.101
_refine_ls_hydrogen_treatment constr
_refine_ls_matrix_type full
_refine_ls_number_parameters 135
_refine_ls_number_reflns 2785
_refine_ls_number_restraints 0
_refine_ls_restrained_S_all 1.101
_refine_ls_R_factor_all 0.0344
_refine_ls_R_factor_gt 0.0257
_refine_ls_shift/su_max 0.001
_refine_ls_shift/su_mean 0.001
_refine_ls_structure_factor_coef Fsqd
_refine_ls_weighting_details 'calc w=1/[\s^2^(Fo^2^)+(0.0440P)^2^+2.0829P] where P=(Fo^2^+2Fc^2^)/3'
_refine_ls_weighting_scheme calc
_refine_ls_wR_factor_gt 0.0780
_refine_ls_wR_factor_ref 0.0885
_reflns_number_gt 2291
_reflns_number_total 2785
_reflns_threshold_expression I>2\s(I)
_cod_data_source_file ci5039.cif
_cod_data_source_block I
_cod_depositor_comments
;
The following automatic conversions were performed:
'_symmetry_cell_setting' value 'Orthorhombic' changed to 'orthorhombic'
according to '/home/saulius/struct/CIF-dictionaries/cif_core.dic'
dictionary named 'cif_core.dic' version 2.4.1 from 2010-06-29.

Automatic conversion script
Id: cif_fix_enum 1527 2010-12-29 10:47:43Z saulius 
;
_cod_database_code 2225501
_cod_database_fobs_code 2225501

loop_
_symmetry_equiv_pos_as_xyz
'x, y, z'
'-x+1/2, -y+1/2, z+1/2'
'-x, y, -z+1/2'
'x+1/2, -y+1/2, -z'
'-x, -y, -z'
'x-1/2, y-1/2, -z-1/2'
'x, -y, z-1/2'
'-x-1/2, y-1/2, z'

loop_
_atom_site_type_symbol
_atom_site_label
_atom_site_fract_x
_atom_site_fract_y
_atom_site_fract_z
_atom_site_U_iso_or_equiv
_atom_site_adp_type
_atom_site_calc_flag
_atom_site_refinement_flags
_atom_site_occupancy
_atom_site_disorder_assembly
_atom_site_disorder_group
Sn Sn1 0.5000 0.71348(3) 0.2500 0.03365(10) Uani d S 1 . .
S S1 0.44810(4) 0.65957(8) 0.41039(4) 0.04395(18) Uani d . 1 . .
S S2 0.40918(5) 0.48826(9) 0.24740(4) 0.04373(19) Uani d . 1 . .
N N1 0.36739(12) 0.4240(3) 0.41754(14) 0.0388(5) Uani d . 1 . .
C C1 0.42071(15) 0.8630(3) 0.19862(19) 0.0404(6) Uani d . 1 . .
C C2 0.44326(19) 0.9844(4) 0.1519(3) 0.0648(10) Uani d . 1 . .
H H2 0.4911 0.9945 0.1382 0.078 Uiso calc R 1 . .
C C3 0.3962(2) 1.0925(4) 0.1246(3) 0.0802(12) Uani d . 1 . .
H H3 0.4128 1.1745 0.0941 0.096 Uiso calc R 1 . .
C C4 0.3258(2) 1.0776(4) 0.1429(3) 0.0722(11) Uani d . 1 . .
H H4 0.2943 1.1505 0.1258 0.087 Uiso calc R 1 . .
C C5 0.3015(2) 0.9560(4) 0.1861(3) 0.0692(10) Uani d . 1 . .
H H5 0.2533 0.9448 0.1969 0.083 Uiso calc R 1 . .
C C6 0.34853(18) 0.8492(4) 0.2139(2) 0.0544(8) Uani d . 1 . .
H H6 0.3314 0.7668 0.2434 0.065 Uiso calc R 1 . .
C C7 0.40355(14) 0.5130(3) 0.36386(17) 0.0356(5) Uani d . 1 . .
C C8 0.36473(18) 0.4480(4) 0.51766(19) 0.0518(8) Uani d . 1 . .
H H8A 0.4088 0.4889 0.5379 0.078 Uiso calc R 1 . .
H H8B 0.3568 0.3571 0.5482 0.078 Uiso calc R 1 . .
H H8C 0.3268 0.5137 0.5319 0.078 Uiso calc R 1 . .
C C9 0.33678(18) 0.2865(3) 0.3824(2) 0.0486(7) Uani d . 1 . .
H H9 0.3324 0.2958 0.3156 0.058 Uiso calc R 1 . .
C C10 0.2637(2) 0.2584(5) 0.4203(3) 0.0784(12) Uani d . 1 . .
H H10A 0.2425 0.1787 0.3880 0.118 Uiso calc R 1 . .
H H10B 0.2351 0.3437 0.4128 0.118 Uiso calc R 1 . .
H H10C 0.2672 0.2350 0.4844 0.118 Uiso calc R 1 . .
C C11 0.3871(3) 0.1643(5) 0.4012(4) 0.1013(17) Uani d . 1 . .
H H11A 0.3723 0.0795 0.3681 0.152 Uiso calc R 1 . .
H H11B 0.3875 0.1436 0.4658 0.152 Uiso calc R 1 . .
H H11C 0.4339 0.1916 0.3818 0.152 Uiso calc R 1 . .

loop_
_atom_site_aniso_label
_atom_site_aniso_U_11
_atom_site_aniso_U_22
_atom_site_aniso_U_33
_atom_site_aniso_U_12
_atom_site_aniso_U_13
_atom_site_aniso_U_23
Sn1 0.03059(17) 0.03725(15) 0.03310(15) 0.000 0.00153(9) 0.000
S1 0.0463(4) 0.0523(4) 0.0332(3) -0.0086(3) 0.0028(3) -0.0052(3)
S2 0.0555(5) 0.0467(4) 0.0290(3) -0.0106(3) 0.0052(3) -0.0015(3)
N1 0.0427(13) 0.0454(12) 0.0282(10) -0.0041(10) 0.0043(9) 0.0025(9)
C1 0.0377(16) 0.0452(14) 0.0383(14) -0.0004(11) -0.0031(11) -0.0004(11)
C2 0.050(2) 0.063(2) 0.082(2) -0.0027(17) -0.0015(18) 0.0269(19)
C3 0.085(3) 0.062(2) 0.093(3) 0.006(2) -0.007(2) 0.037(2)
C4 0.072(3) 0.072(2) 0.073(2) 0.029(2) -0.021(2) 0.0082(19)
C5 0.042(2) 0.082(3) 0.084(3) 0.0168(18) -0.0038(18) 0.008(2)
C6 0.0450(19) 0.0591(19) 0.0591(19) 0.0038(15) 0.0025(15) 0.0092(16)
C7 0.0346(14) 0.0408(13) 0.0315(12) 0.0029(11) 0.0014(10) 0.0024(10)
C8 0.057(2) 0.0659(19) 0.0327(13) -0.0092(16) 0.0060(13) 0.0025(13)
C9 0.060(2) 0.0449(16) 0.0413(15) -0.0084(13) 0.0040(14) 0.0043(12)
C10 0.058(3) 0.090(3) 0.087(3) -0.026(2) 0.004(2) 0.004(2)
C11 0.103(4) 0.052(2) 0.148(5) 0.016(2) -0.014(3) -0.014(3)

loop_
_atom_type_symbol
_atom_type_description
_atom_type_scat_dispersion_real
_atom_type_scat_dispersion_imag
_atom_type_scat_source
C C 0.0033 0.0016 'International Tables Vol C Tables 4.2.6.8 and 6.1.1.4'
H H 0.0000 0.0000 'International Tables Vol C Tables 4.2.6.8 and 6.1.1.4'
N N 0.0061 0.0033 'International Tables Vol C Tables 4.2.6.8 and 6.1.1.4'
S S 0.1246 0.1234 'International Tables Vol C Tables 4.2.6.8 and 6.1.1.4'
Sn Sn -0.6537 1.4246 'International Tables Vol C Tables 4.2.6.8 and 6.1.1.4'

loop_
_geom_angle_atom_site_label_1
_geom_angle_atom_site_label_2
_geom_angle_atom_site_label_3
_geom_angle_site_symmetry_1
_geom_angle_site_symmetry_3
_geom_angle
_geom_angle_publ_flag
C1 Sn1 C1 3_655 . 101.13(15) ?
C1 Sn1 S1 3_655 3_655 99.94(8) ?
C1 Sn1 S1 . 3_655 94.10(7) ?
C1 Sn1 S1 3_655 . 94.10(7) ?
C1 Sn1 S1 . . 99.94(8) ?
S1 Sn1 S1 3_655 . 157.84(4) ?
C1 Sn1 S2 3_655 . 159.15(7) ?
C1 Sn1 S2 . . 92.55(8) ?
S1 Sn1 S2 3_655 . 94.64(2) ?
S1 Sn1 S2 . . 67.84(2) ?
C1 Sn1 S2 3_655 3_655 92.55(8) ?
C1 Sn1 S2 . 3_655 159.15(7) ?
S1 Sn1 S2 3_655 3_655 67.84(2) ?
S1 Sn1 S2 . 3_655 94.64(2) ?
S2 Sn1 S2 . 3_655 79.19(4) ?
C7 S1 Sn1 . . 88.84(9) ?
C7 S2 Sn1 . . 85.58(10) ?
C7 N1 C8 . . 120.6(2) ?
C7 N1 C9 . . 121.7(2) ?
C8 N1 C9 . . 117.1(2) ?
C2 C1 C6 . . 117.3(3) ?
C2 C1 Sn1 . . 118.2(2) ?
C6 C1 Sn1 . . 124.4(2) ?
C1 C2 C3 . . 121.7(3) ?
C1 C2 H2 . . 119.2 ?
C3 C2 H2 . . 119.2 ?
C4 C3 C2 . . 119.6(4) ?
C4 C3 H3 . . 120.2 ?
C2 C3 H3 . . 120.2 ?
C3 C4 C5 . . 120.1(3) ?
C3 C4 H4 . . 120.0 ?
C5 C4 H4 . . 120.0 ?
C4 C5 C6 . . 120.2(3) ?
C4 C5 H5 . . 119.9 ?
C6 C5 H5 . . 119.9 ?
C1 C6 C5 . . 121.1(3) ?
C1 C6 H6 . . 119.4 ?
C5 C6 H6 . . 119.4 ?
N1 C7 S2 . . 122.3(2) ?
N1 C7 S1 . . 120.20(19) ?
S2 C7 S1 . . 117.49(15) ?
N1 C8 H8A . . 109.5 ?
N1 C8 H8B . . 109.5 ?
H8A C8 H8B . . 109.5 ?
N1 C8 H8C . . 109.5 ?
H8A C8 H8C . . 109.5 ?
H8B C8 H8C . . 109.5 ?
N1 C9 C10 . . 112.1(3) ?
N1 C9 C11 . . 109.3(3) ?
C10 C9 C11 . . 112.6(3) ?
N1 C9 H9 . . 107.5 ?
C10 C9 H9 . . 107.5 ?
C11 C9 H9 . . 107.5 ?
C9 C10 H10A . . 109.5 ?
C9 C10 H10B . . 109.5 ?
H10A C10 H10B . . 109.5 ?
C9 C10 H10C . . 109.5 ?
H10A C10 H10C . . 109.5 ?
H10B C10 H10C . . 109.5 ?
C9 C11 H11A . . 109.5 ?
C9 C11 H11B . . 109.5 ?
H11A C11 H11B . . 109.5 ?
C9 C11 H11C . . 109.5 ?
H11A C11 H11C . . 109.5 ?
H11B C11 H11C . . 109.5 ?

loop_
_geom_bond_atom_site_label_1
_geom_bond_atom_site_label_2
_geom_bond_site_symmetry_2
_geom_bond_distance
_geom_bond_publ_flag
Sn1 C1 3_655 2.167(3) ?
Sn1 C1 . 2.167(3) yes
Sn1 S1 3_655 2.5820(7) ?
Sn1 S1 . 2.5820(7) yes
Sn1 S2 . 2.6910(8) yes
Sn1 S2 3_655 2.6909(8) ?
S1 C7 . 1.728(3) ?
S2 C7 . 1.715(3) ?
N1 C7 . 1.323(3) ?
N1 C8 . 1.476(3) ?
N1 C9 . 1.483(4) ?
C1 C2 . 1.376(4) ?
C1 C6 . 1.387(4) ?
C2 C3 . 1.392(5) ?
C2 H2 . 0.93 ?
C3 C4 . 1.362(6) ?
C3 H3 . 0.93 ?
C4 C5 . 1.364(6) ?
C4 H4 . 0.93 ?
C5 C6 . 1.386(5) ?
C5 H5 . 0.93 ?
C6 H6 . 0.93 ?
C8 H8A . 0.96 ?
C8 H8B . 0.96 ?
C8 H8C . 0.96 ?
C9 C10 . 1.508(5) ?
C9 C11 . 1.498(5) ?
C9 H9 . 0.98 ?
C10 H10A . 0.96 ?
C10 H10B . 0.96 ?
C10 H10C . 0.96 ?
C11 H11A . 0.96 ?
C11 H11B . 0.96 ?
C11 H11C . 0.96 ?

loop_
_geom_torsion_atom_site_label_1
_geom_torsion_atom_site_label_2
_geom_torsion_atom_site_label_3
_geom_torsion_atom_site_label_4
_geom_torsion_site_symmetry_1
_geom_torsion_site_symmetry_2
_geom_torsion_site_symmetry_3
_geom_torsion_site_symmetry_4
_geom_torsion
_geom_torsion_publ_flag
C1 Sn1 S1 C7 3_655 . . . -166.32(12) ?
C1 Sn1 S1 C7 . . . . 91.61(12) ?
S1 Sn1 S1 C7 3_655 . . . -36.91(9) ?
S2 Sn1 S1 C7 . . . . 2.91(9) ?
S2 Sn1 S1 C7 3_655 . . . -73.43(9) ?
C1 Sn1 S2 C7 3_655 . . . 28.6(2) ?
C1 Sn1 S2 C7 . . . . -102.64(12) ?
S1 Sn1 S2 C7 3_655 . . . 163.03(9) ?
S1 Sn1 S2 C7 . . . . -2.94(9) ?
S2 Sn1 S2 C7 3_655 . . . 96.66(9) ?
C1 Sn1 C1 C2 3_655 . . . 41.2(2) ?
S1 Sn1 C1 C2 3_655 . . . -59.7(3) ?
S1 Sn1 C1 C2 . . . . 137.5(3) ?
S2 Sn1 C1 C2 . . . . -154.6(3) ?
S2 Sn1 C1 C2 3_655 . . . -88.8(3) ?
C1 Sn1 C1 C6 3_655 . . . -135.0(3) ?
S1 Sn1 C1 C6 3_655 . . . 124.0(3) ?
S1 Sn1 C1 C6 . . . . -38.8(3) ?
S2 Sn1 C1 C6 . . . . 29.2(3) ?
S2 Sn1 C1 C6 3_655 . . . 94.9(3) ?
C6 C1 C2 C3 . . . . 2.9(6) ?
Sn1 C1 C2 C3 . . . . -173.6(3) ?
C1 C2 C3 C4 . . . . -1.2(7) ?
C2 C3 C4 C5 . . . . -1.3(7) ?
C3 C4 C5 C6 . . . . 1.9(6) ?
C2 C1 C6 C5 . . . . -2.2(5) ?
Sn1 C1 C6 C5 . . . . 174.0(3) ?
C4 C5 C6 C1 . . . . -0.1(6) ?
C8 N1 C7 S2 . . . . 179.1(2) ?
C9 N1 C7 S2 . . . . 7.8(4) ?
C8 N1 C7 S1 . . . . -0.2(4) ?
C9 N1 C7 S1 . . . . -171.5(2) ?
Sn1 S2 C7 N1 . . . . -174.7(2) ?
Sn1 S2 C7 S1 . . . . 4.59(14) ?
Sn1 S1 C7 N1 . . . . 174.6(2) ?
Sn1 S1 C7 S2 . . . . -4.77(15) ?
C7 N1 C9 C10 . . . . -139.3(3) ?
C8 N1 C9 C10 . . . . 49.2(4) ?
C7 N1 C9 C11 . . . . 95.2(4) ?
C8 N1 C9 C11 . . . . -76.4(4) ?
